data_1573008
loop_
_publ_author_name
'Mo, Xuechao'
'Chen, Guohao'
'Li, Yulan'
'Xiao, Biao'
'Chen, Xuefeng'
'Yin, Xiaojun'
'Yang, Chuluo'

_publ_section_title
;
 Enhanced chiroptical activity for narrow deep-blue emission in axial
 chiral frameworks <i>via</i> three-dimensional interlocking.
;
_journal_issue 42
_journal_name_full 'Chemical science'
_journal_page_first 17663
_journal_page_last 17670
_journal_paper_doi 10.1039/d4sc05056h
_journal_volume 15
_journal_year 2024
_chemical_absolute_configuration ad
_chemical_formula_moiety '2(C54 H34 N2), C H2 Cl2'
_chemical_formula_sum 'C109 H70 Cl2 N4'
_chemical_formula_weight 1506.59
_space_group_crystal_system monoclinic
_space_group_IT_number 5
_space_group_name_Hall 'C 2y'
_space_group_name_H-M_alt 'C 1 2 1'
_atom_sites_solution_hydrogens geom
_atom_sites_solution_primary dual
_audit_creation_date 2023-06-10
_audit_creation_method
;
Olex2 1.5
(compiled 2022.04.07 svn.rca3783a0 for OlexSys, GUI svn.r6498)
;
_audit_update_record
;
2024-07-23 deposited with the CCDC.	2024-10-04 downloaded from the CCDC.
;
_cell_angle_alpha 90
_cell_angle_beta 123.416(2)
_cell_angle_gamma 90
_cell_formula_units_Z 2
_cell_length_a 25.6752(14)
_cell_length_b 7.7929(4)
_cell_length_c 22.2195(18)
_cell_measurement_reflns_used 9919
_cell_measurement_temperature 170.00
_cell_measurement_theta_max 57.026
_cell_measurement_theta_min 2.997
_cell_volume 3710.9(4)
_computing_cell_refinement 'SAINT V8.40B (?, 2016)'
_computing_data_reduction 'SAINT V8.40B (?, 2016)'
_computing_molecular_graphics 'Olex2 1.5 (Dolomanov et al., 2009)'
_computing_publication_material 'Olex2 1.5 (Dolomanov et al., 2009)'
_computing_structure_refinement 'SHELXL 2019/2 (Sheldrick, 2015)'
_computing_structure_solution 'SHELXT 2018/2 (Sheldrick, 2018)'
_diffrn_ambient_temperature 170.00
_diffrn_measured_fraction_theta_full 0.999
_diffrn_measured_fraction_theta_max 0.995
_diffrn_measurement_device_type 'Bruker D8 Venture'
_diffrn_measurement_method '\w and \f scans'
_diffrn_radiation_type GaK\a
_diffrn_radiation_wavelength 1.34139
_diffrn_reflns_av_R_equivalents 0.0926
_diffrn_reflns_av_unetI/netI 0.0643
_diffrn_reflns_Laue_measured_fraction_full 0.999
_diffrn_reflns_Laue_measured_fraction_max 0.995
_diffrn_reflns_limit_h_max 32
_diffrn_reflns_limit_h_min -32
_diffrn_reflns_limit_k_max 9
_diffrn_reflns_limit_k_min -9
_diffrn_reflns_limit_l_max 27
_diffrn_reflns_limit_l_min -27
_diffrn_reflns_number 41935
_diffrn_reflns_point_group_measured_fraction_full 0.997
_diffrn_reflns_point_group_measured_fraction_max 0.993
_diffrn_reflns_theta_full 53.594
_diffrn_reflns_theta_max 57.331
_diffrn_reflns_theta_min 2.996
_diffrn_source_current 3.57
_diffrn_source_power 0.24954300000000001
_diffrn_source_voltage 69.9
_exptl_absorpt_coefficient_mu 0.810
_exptl_absorpt_correction_T_max 0.7512
_exptl_absorpt_correction_T_min 0.6523
_exptl_absorpt_correction_type multi-scan
_exptl_absorpt_process_details
;
SADABS-2016/2 (Bruker,2016/2) was used for absorption correction.
wR2(int) was 0.1808 before and 0.1137 after correction.
The Ratio of minimum to maximum transmission is 0.8683.
The \l/2 correction factor is Not present.
;
_exptl_crystal_colour colourless
_exptl_crystal_colour_primary colourless
_exptl_crystal_density_diffrn 1.348
_exptl_crystal_description needle
_exptl_crystal_F_000 1572
_exptl_crystal_size_max 0.18
_exptl_crystal_size_mid 0.05
_exptl_crystal_size_min 0.04
_refine_diff_density_max 0.198
_refine_diff_density_min -0.277
_refine_diff_density_rms 0.056
_refine_ls_abs_structure_details
;
 Refined as an inversion twin.
;
_refine_ls_abs_structure_Flack 0.05(4)
_refine_ls_extinction_method none
_refine_ls_goodness_of_fit_ref 1.046
_refine_ls_hydrogen_treatment constr
_refine_ls_matrix_type full
_refine_ls_number_parameters 530
_refine_ls_number_reflns 7631
_refine_ls_number_restraints 22
_refine_ls_restrained_S_all 1.067
_refine_ls_R_factor_all 0.0626
_refine_ls_R_factor_gt 0.0449
_refine_ls_shift/su_max 0.001
_refine_ls_shift/su_mean 0.000
_refine_ls_structure_factor_coef Fsqd
_refine_ls_weighting_details 'w=1/[\s^2^(Fo^2^)+(0.0571P)^2^] where P=(Fo^2^+2Fc^2^)/3'
_refine_ls_weighting_scheme calc
_refine_ls_wR_factor_gt 0.0995
_refine_ls_wR_factor_ref 0.1066
_reflns_Friedel_coverage 0.852
_reflns_Friedel_fraction_full 0.995
_reflns_Friedel_fraction_max 0.989
_reflns_number_gt 6083
_reflns_number_total 7631
_reflns_threshold_expression 'I > 2\s(I)'
_cod_data_source_file d4sc05056h2.cif
_cod_data_source_block 230607_rr_bcz_bn_0602
_cod_database_code 1573008
_shelx_shelxl_version_number 2019/2
_shelx_space_group_comment
;
The symmetry employed for this shelxl refinement is uniquely defined
by the following loop, which should always be used as a source of
symmetry information in preference to the above space-group names.
They are only intended as comments.
;
_shelx_estimated_absorpt_t_max 0.968
_shelx_estimated_absorpt_t_min 0.868
_olex2_refinement_description
;
1. Twinned data refinement
 Scales: 0.95(4)
 0.05(4)
2. Fixed Uiso
 At 1.2 times of:
  All C(H) groups, All C(H,H) groups, All C(H,H,H,H) groups
3. Restrained distances
 C55-Cl1A
 1.75 with sigma of 0.02
 C55-Cl1
 1.75 with sigma of 0.02
 Cl1-C55 \\sim Cl1A-C55
 with sigma of 0.02
4. Uiso/Uaniso restraints and constraints
C55 \\sim Cl1 \\sim Cl1A: within 2A with sigma of 0.01 and sigma for terminal
atoms of 0.02 within 2A
5. Others
 Sof(Cl1A)=1-FVAR(1)
 Sof(H55C)=Sof(H55D)=0.5*(1-FVAR(2))
 Sof(H55A)=Sof(H55B)=0.5*FVAR(2)
 Sof(Cl1)=FVAR(1)
6.a Secondary CH2 refined with riding coordinates:
 C17(H17A,H17B), C38(H38A,H38B), C55(H55A,H55B), C55(H55C,H55D)
6.b Aromatic/amide H refined with riding coordinates:
 C1(H1), C2(H2), C3(H3), C4(H4), C7(H7), C13(H13), C14(H14), C15(H15),
 C16(H16), C19(H19), C20(H20), C24(H24), C25(H25), C26(H26), C27(H27), C30(H30),
  C31(H31), C34(H34), C35(H35), C36(H36), C37(H37), C40(H40), C41(H41),
 C42(H42), C43(H43), C50(H50), C51(H51), C52(H52), C53(H53), C54(H54)
;
_olex2_submission_special_instructions 'No special instructions were received'

loop_
_space_group_symop_operation_xyz
'x, y, z'
'-x, y, -z'
'x+1/2, y+1/2, z'
'-x+1/2, y+1/2, -z'

loop_
_atom_site_label
_atom_site_type_symbol
_atom_site_fract_x
_atom_site_fract_y
_atom_site_fract_z
_atom_site_U_iso_or_equiv
_atom_site_adp_type
_atom_site_occupancy
_atom_site_site_symmetry_order
_atom_site_calc_flag
_atom_site_refinement_flags_posn
_atom_site_refinement_flags_adp
_atom_site_refinement_flags_occupancy
_atom_site_disorder_assembly
_atom_site_disorder_group
N1 N 0.29793(10) 0.5028(3) 0.68741(12) 0.0308(6) Uani 1 1 d . . . . .
N2 N 0.17970(10) 0.2777(3) 0.71500(11) 0.0259(5) Uani 1 1 d . . . . .
C1 C 0.11396(16) 0.2584(4) 0.41231(15) 0.0388(8) Uani 1 1 d . . . . .
H1 H 0.127419 0.197772 0.386120 0.047 Uiso 1 1 calc R U . . .
C2 C 0.05203(16) 0.2849(4) 0.38150(15) 0.0426(8) Uani 1 1 d . . . . .
H2 H 0.022699 0.245353 0.333932 0.051 Uiso 1 1 calc R U . . .
C3 C 0.03162(15) 0.3706(4) 0.42009(15) 0.0380(8) Uani 1 1 d . . . . .
H3 H -0.011722 0.390037 0.398360 0.046 Uiso 1 1 calc R U . . .
C4 C 0.07342(13) 0.4269(4) 0.48892(14) 0.0318(7) Uani 1 1 d . . . . .
H4 H 0.058330 0.481630 0.514639 0.038 Uiso 1 1 calc R U . . .
C5 C 0.13865(13) 0.4055(3) 0.52279(14) 0.0286(7) Uani 1 1 d . . . . .
C6 C 0.15938(14) 0.3192(4) 0.48298(14) 0.0309(7) Uani 1 1 d . . . . .
C7 C 0.22345(15) 0.2953(4) 0.51438(15) 0.0364(7) Uani 1 1 d . . . . .
H7 H 0.237677 0.233709 0.489173 0.044 Uiso 1 1 calc R U . . .
C8 C 0.26580(14) 0.3612(4) 0.58187(15) 0.0330(7) Uani 1 1 d . . . . .
C9 C 0.24507(13) 0.4495(3) 0.62132(13) 0.0273(6) Uani 1 1 d . . . . .
C10 C 0.18263(12) 0.4676(3) 0.59451(13) 0.0259(6) Uani 1 1 d . . . . .
C11 C 0.33313(14) 0.3607(4) 0.62633(16) 0.0377(7) Uani 1 1 d . . . . .
C12 C 0.35110(13) 0.4512(4) 0.68913(16) 0.0372(7) Uani 1 1 d . . . . .
C13 C 0.41352(14) 0.4817(5) 0.74247(18) 0.0465(9) Uani 1 1 d . . . . .
H13 H 0.425684 0.545940 0.784608 0.056 Uiso 1 1 calc R U . . .
C14 C 0.45741(16) 0.4123(5) 0.7304(2) 0.0564(11) Uani 1 1 d . . . . .
H14 H 0.500513 0.431033 0.765383 0.068 Uiso 1 1 calc R U . . .
C15 C 0.44034(17) 0.3181(5) 0.6698(2) 0.0579(10) Uani 1 1 d . . . . .
H15 H 0.471671 0.271101 0.664364 0.069 Uiso 1 1 calc R U . . .
C16 C 0.37799(16) 0.2910(5) 0.6166(2) 0.0483(9) Uani 1 1 d . . . . .
H16 H 0.366128 0.226584 0.574559 0.058 Uiso 1 1 calc R U . . .
C17 C 0.29950(13) 0.6044(4) 0.74303(15) 0.0346(7) Uani 1 1 d . . . . .
H17A H 0.263806 0.684880 0.718437 0.042 Uiso 1 1 calc R U . . .
H17B H 0.337871 0.675024 0.765837 0.042 Uiso 1 1 calc R U . . .
C18 C 0.29778(12) 0.5199(4) 0.80372(14) 0.0295(7) Uani 1 1 d . . . . .
C19 C 0.28453(14) 0.6382(4) 0.84228(16) 0.0372(7) Uani 1 1 d . . . . .
H19 H 0.275608 0.754196 0.826696 0.045 Uiso 1 1 calc R U . . .
C20 C 0.28430(14) 0.5895(4) 0.90104(16) 0.0414(8) Uani 1 1 d . . . . .
H20 H 0.275047 0.671536 0.925476 0.050 Uiso 1 1 calc R U . . .
C21 C 0.29769(13) 0.4180(4) 0.92606(15) 0.0360(7) Uani 1 1 d . . . . .
C22 C 0.31131(12) 0.2978(4) 0.88841(14) 0.0299(7) Uani 1 1 d . . . . .
C23 C 0.30969(12) 0.3511(4) 0.82551(13) 0.0260(6) Uani 1 1 d . . . . .
C24 C 0.29867(15) 0.3625(5) 0.98721(16) 0.0476(9) Uani 1 1 d . . . . .
H24 H 0.288693 0.441903 1.011845 0.057 Uiso 1 1 calc R U . . .
C25 C 0.31348(15) 0.1987(5) 1.01167(16) 0.0496(9) Uani 1 1 d . . . . .
H25 H 0.314289 0.164981 1.053256 0.059 Uiso 1 1 calc R U . . .
C26 C 0.32761(14) 0.0793(5) 0.97535(15) 0.0417(8) Uani 1 1 d . . . . .
H26 H 0.337996 -0.035326 0.992485 0.050 Uiso 1 1 calc R U . . .
C27 C 0.32651(13) 0.1274(4) 0.91525(14) 0.0335(7) Uani 1 1 d . . . . .
H27 H 0.336088 0.045120 0.891169 0.040 Uiso 1 1 calc R U . . .
C28 C 0.32290(12) 0.2180(3) 0.78697(13) 0.0248(6) Uani 1 1 d . . . . .
C29 C 0.27606(12) 0.1371(3) 0.72553(13) 0.0248(6) Uani 1 1 d . . . . .
C30 C 0.29175(13) 0.0207(4) 0.68894(14) 0.0284(6) Uani 1 1 d . . . . .
H30 H 0.259389 -0.029661 0.645076 0.034 Uiso 1 1 calc R U . . .
C31 C 0.35216(13) -0.0205(4) 0.71522(15) 0.0315(7) Uani 1 1 d . . . . .
H31 H 0.361284 -0.098181 0.689279 0.038 Uiso 1 1 calc R U . . .
C32 C 0.40151(13) 0.0509(4) 0.78062(14) 0.0306(7) Uani 1 1 d . . . . .
C33 C 0.38673(12) 0.1732(4) 0.81654(14) 0.0284(6) Uani 1 1 d . . . . .
C34 C 0.43689(13) 0.2471(4) 0.88098(15) 0.0364(7) Uani 1 1 d . . . . .
H34 H 0.428364 0.330279 0.905696 0.044 Uiso 1 1 calc R U . . .
C35 C 0.49732(14) 0.2009(5) 0.90821(16) 0.0469(9) Uani 1 1 d . . . . .
H35 H 0.530203 0.252110 0.951470 0.056 Uiso 1 1 calc R U . . .
C36 C 0.51107(14) 0.0785(5) 0.87277(17) 0.0494(9) Uani 1 1 d . . . . .
H36 H 0.553121 0.045618 0.892512 0.059 Uiso 1 1 calc R U . . .
C37 C 0.46455(14) 0.0070(5) 0.81040(16) 0.0413(8) Uani 1 1 d . . . . .
H37 H 0.474501 -0.074094 0.786284 0.050 Uiso 1 1 calc R U . . .
C38 C 0.20552(12) 0.1529(3) 0.68927(13) 0.0264(6) Uani 1 1 d . . . . .
H38A H 0.187204 0.177754 0.637647 0.032 Uiso 1 1 calc R U . . .
H38B H 0.189947 0.038559 0.691639 0.032 Uiso 1 1 calc R U . . .
C39 C 0.16300(12) 0.2345(4) 0.76304(13) 0.0276(6) Uani 1 1 d . . . . .
C40 C 0.17117(13) 0.0790(4) 0.79810(14) 0.0349(7) Uani 1 1 d . . . . .
H40 H 0.192157 -0.014601 0.792997 0.042 Uiso 1 1 calc R U . . .
C41 C 0.14725(15) 0.0667(5) 0.84089(15) 0.0425(8) Uani 1 1 d . . . . .
H41 H 0.150979 -0.038836 0.864370 0.051 Uiso 1 1 calc R U . . .
C42 C 0.11805(15) 0.2045(5) 0.85026(17) 0.0462(8) Uani 1 1 d . . . . .
H42 H 0.103072 0.192382 0.880739 0.055 Uiso 1 1 calc R U . . .
C43 C 0.11056(14) 0.3584(5) 0.81588(15) 0.0386(7) Uani 1 1 d . . . . .
H43 H 0.090526 0.452598 0.822206 0.046 Uiso 1 1 calc R U . . .
C44 C 0.13318(13) 0.3727(4) 0.77140(14) 0.0300(6) Uani 1 1 d . . . . .
C45 C 0.12940(12) 0.5078(4) 0.72467(13) 0.0280(6) Uani 1 1 d . . . . .
C46 C 0.15772(12) 0.4430(3) 0.68907(13) 0.0246(6) Uani 1 1 d . . . . .
C47 C 0.15819(12) 0.5385(3) 0.63651(13) 0.0249(6) Uani 1 1 d . . . . .
C48 C 0.12884(11) 0.7032(4) 0.61889(13) 0.0267(6) Uani 1 1 d . . . . .
C49 C 0.10012(12) 0.7672(4) 0.65401(14) 0.0283(6) Uani 1 1 d . . . . .
C50 C 0.10200(12) 0.6675(4) 0.70820(14) 0.0301(7) Uani 1 1 d . . . . .
H50 H 0.084412 0.710513 0.733237 0.036 Uiso 1 1 calc R U . . .
C51 C 0.12473(13) 0.8054(4) 0.56315(14) 0.0304(7) Uani 1 1 d . . . . .
H51 H 0.144267 0.766648 0.539691 0.036 Uiso 1 1 calc R U . . .
C52 C 0.09324(13) 0.9579(4) 0.54283(15) 0.0341(7) Uani 1 1 d . . . . .
H52 H 0.090284 1.022439 0.504792 0.041 Uiso 1 1 calc R U . . .
C53 C 0.06529(12) 1.0197(4) 0.57777(15) 0.0351(7) Uani 1 1 d . . . . .
H53 H 0.043917 1.126440 0.563604 0.042 Uiso 1 1 calc R U . . .
C54 C 0.06852(12) 0.9275(4) 0.63207(15) 0.0333(7) Uani 1 1 d . . . . .
H54 H 0.049461 0.971079 0.655396 0.040 Uiso 1 1 calc R U . . .
C55 C 0.500000 0.8014(10) 1.000000 0.099(2) Uani 1 2 d DS TU P . .
H55A H 0.474454 0.875531 0.957233 0.118 Uiso 0.257(10) 1 calc R U P A 1
H55B H 0.525546 0.875529 1.042768 0.118 Uiso 0.257(10) 1 calc R U P A 1
H55C H 0.493469 0.878084 0.960874 0.118 Uiso 0.243(10) 1 calc R U P A 2
H55D H 0.506531 0.878079 1.039127 0.118 Uiso 0.243(10) 1 calc R U P A 2
Cl1 Cl 0.4499(5) 0.6607(9) 1.0130(6) 0.101(2) Uani 0.51(2) 1 d D U P A 1
Cl1A Cl 0.4346(2) 0.7158(14) 0.9697(10) 0.136(5) Uani 0.49(2) 1 d D U P A 2

loop_
_atom_site_aniso_label
_atom_site_aniso_U_11
_atom_site_aniso_U_22
_atom_site_aniso_U_33
_atom_site_aniso_U_23
_atom_site_aniso_U_13
_atom_site_aniso_U_12
N1 0.0267(12) 0.0335(13) 0.0322(11) 0.0050(11) 0.0161(10) -0.0003(11)
N2 0.0258(11) 0.0285(12) 0.0249(10) 0.0019(9) 0.0150(9) 0.0013(10)
C1 0.061(2) 0.0315(16) 0.0309(14) -0.0030(13) 0.0293(15) -0.0018(15)
C2 0.052(2) 0.0371(17) 0.0257(14) -0.0011(13) 0.0130(14) -0.0067(16)
C3 0.0396(17) 0.0333(16) 0.0321(14) 0.0003(13) 0.0142(13) -0.0035(14)
C4 0.0342(15) 0.0287(14) 0.0298(13) 0.0016(12) 0.0160(12) 0.0003(13)
C5 0.0358(16) 0.0239(14) 0.0273(13) 0.0045(11) 0.0182(12) 0.0004(12)
C6 0.0414(17) 0.0266(14) 0.0301(13) 0.0047(12) 0.0233(13) 0.0020(13)
C7 0.0537(19) 0.0338(16) 0.0358(15) 0.0043(13) 0.0336(15) 0.0049(15)
C8 0.0372(16) 0.0328(15) 0.0399(15) 0.0093(13) 0.0282(13) 0.0045(13)
C9 0.0323(14) 0.0269(14) 0.0262(12) 0.0061(11) 0.0184(11) 0.0008(12)
C10 0.0278(14) 0.0247(13) 0.0272(12) 0.0028(11) 0.0165(11) 0.0010(12)
C11 0.0351(16) 0.0390(17) 0.0463(17) 0.0150(15) 0.0271(14) 0.0058(14)
C12 0.0295(15) 0.0361(16) 0.0456(17) 0.0170(14) 0.0205(14) 0.0025(14)
C13 0.0342(17) 0.049(2) 0.0524(18) 0.0153(16) 0.0211(15) 0.0004(16)
C14 0.0300(18) 0.067(3) 0.071(2) 0.026(2) 0.0267(17) 0.0050(17)
C15 0.043(2) 0.067(3) 0.078(3) 0.025(2) 0.042(2) 0.0105(19)
C16 0.0481(19) 0.053(2) 0.062(2) 0.0195(17) 0.0417(17) 0.0138(17)
C17 0.0297(15) 0.0272(15) 0.0359(15) 0.0008(12) 0.0111(13) -0.0008(12)
C18 0.0240(13) 0.0284(15) 0.0296(13) -0.0046(12) 0.0105(11) -0.0009(12)
C19 0.0344(16) 0.0310(15) 0.0408(16) -0.0090(14) 0.0173(13) 0.0006(14)
C20 0.0314(16) 0.0464(19) 0.0397(16) -0.0182(15) 0.0154(14) -0.0001(14)
C21 0.0246(14) 0.0510(19) 0.0286(14) -0.0119(14) 0.0123(12) -0.0018(14)
C22 0.0206(13) 0.0392(16) 0.0246(12) -0.0073(12) 0.0091(11) -0.0038(12)
C23 0.0185(12) 0.0319(14) 0.0254(12) -0.0058(11) 0.0107(11) -0.0021(12)
C24 0.0381(18) 0.076(3) 0.0309(15) -0.0100(17) 0.0200(14) -0.0003(18)
C25 0.0410(18) 0.081(3) 0.0273(14) -0.0008(17) 0.0195(14) -0.0048(19)
C26 0.0337(16) 0.056(2) 0.0304(14) 0.0026(14) 0.0145(13) -0.0046(15)
C27 0.0289(15) 0.0409(17) 0.0265(13) -0.0022(12) 0.0126(12) -0.0025(13)
C28 0.0282(13) 0.0243(13) 0.0248(12) 0.0016(11) 0.0164(11) 0.0016(12)
C29 0.0292(14) 0.0222(13) 0.0238(12) 0.0040(11) 0.0150(11) 0.0004(12)
C30 0.0335(14) 0.0257(14) 0.0275(12) -0.0018(11) 0.0178(12) -0.0012(13)
C31 0.0390(16) 0.0280(14) 0.0358(14) 0.0003(12) 0.0259(13) 0.0043(13)
C32 0.0320(14) 0.0315(15) 0.0315(14) 0.0040(12) 0.0196(12) 0.0048(13)
C33 0.0279(14) 0.0306(15) 0.0295(13) 0.0037(12) 0.0176(11) 0.0028(12)
C34 0.0302(15) 0.0470(18) 0.0317(14) -0.0011(14) 0.0169(12) 0.0028(14)
C35 0.0275(15) 0.073(2) 0.0332(15) -0.0014(16) 0.0124(13) 0.0012(17)
C36 0.0279(16) 0.077(3) 0.0417(16) 0.0022(17) 0.0181(14) 0.0132(17)
C37 0.0371(16) 0.0512(19) 0.0420(16) 0.0037(15) 0.0258(14) 0.0122(16)
C38 0.0270(14) 0.0237(13) 0.0255(12) -0.0023(11) 0.0126(11) -0.0012(12)
C39 0.0221(13) 0.0352(15) 0.0226(12) -0.0002(11) 0.0103(10) -0.0033(12)
C40 0.0328(15) 0.0377(16) 0.0270(13) 0.0019(12) 0.0120(12) -0.0023(14)
C41 0.0464(18) 0.0490(19) 0.0299(14) 0.0070(14) 0.0197(14) -0.0059(16)
C42 0.0457(18) 0.063(2) 0.0372(16) 0.0030(16) 0.0274(14) -0.0053(18)
C43 0.0360(16) 0.0504(19) 0.0336(15) -0.0027(14) 0.0219(14) -0.0023(15)
C44 0.0243(14) 0.0403(16) 0.0242(12) 0.0007(12) 0.0126(11) -0.0007(13)
C45 0.0227(13) 0.0348(15) 0.0244(12) -0.0033(12) 0.0117(11) -0.0020(12)
C46 0.0207(13) 0.0271(14) 0.0225(12) -0.0022(11) 0.0096(10) -0.0009(11)
C47 0.0231(13) 0.0265(14) 0.0232(12) -0.0013(11) 0.0116(10) 0.0001(11)
C48 0.0210(13) 0.0282(14) 0.0248(12) -0.0006(11) 0.0088(10) -0.0003(11)
C49 0.0214(13) 0.0301(14) 0.0291(13) -0.0032(12) 0.0111(11) -0.0004(12)
C50 0.0244(13) 0.0348(15) 0.0287(13) -0.0049(12) 0.0131(11) 0.0008(13)
C51 0.0313(15) 0.0293(15) 0.0273(13) -0.0026(12) 0.0142(12) -0.0008(13)
C52 0.0330(15) 0.0292(15) 0.0300(13) 0.0009(12) 0.0109(12) -0.0011(13)
C53 0.0254(14) 0.0289(15) 0.0355(15) -0.0007(13) 0.0069(12) 0.0037(12)
C54 0.0237(14) 0.0323(15) 0.0368(15) -0.0067(13) 0.0121(12) -0.0002(13)
C55 0.113(6) 0.075(4) 0.119(6) 0.000 0.070(5) 0.000
Cl1 0.079(3) 0.091(3) 0.152(5) -0.019(3) 0.076(3) -0.010(2)
Cl1A 0.0477(18) 0.103(4) 0.213(9) -0.055(5) 0.044(3) -0.0087(19)

loop_
_atom_type_symbol
_atom_type_description
_atom_type_scat_dispersion_real
_atom_type_scat_dispersion_imag
_atom_type_scat_source
C C 0.0137 0.0067 'International Tables Vol C Tables 4.2.6.8 and 6.1.1.4'
H H 0.0000 0.0000 'International Tables Vol C Tables 4.2.6.8 and 6.1.1.4'
Cl Cl 0.3281 0.5435 'International Tables Vol C Tables 4.2.6.8 and 6.1.1.4'
N N 0.0241 0.0134 'International Tables Vol C Tables 4.2.6.8 and 6.1.1.4'

loop_
_geom_angle_atom_site_label_1
_geom_angle_atom_site_label_2
_geom_angle_atom_site_label_3
_geom_angle
_geom_angle_site_symmetry_1
_geom_angle_site_symmetry_3
_geom_angle_publ_flag
C9 N1 C17 127.6(2) . . ?
C12 N1 C9 108.0(2) . . ?
C12 N1 C17 124.3(2) . . ?
C39 N2 C38 122.5(2) . . ?
C39 N2 C46 108.3(2) . . ?
C46 N2 C38 128.4(2) . . ?
C2 C1 H1 119.2 . . ?
C2 C1 C6 121.7(3) . . ?
C6 C1 H1 119.2 . . ?
C1 C2 H2 120.2 . . ?
C1 C2 C3 119.7(3) . . ?
C3 C2 H2 120.2 . . ?
C2 C3 H3 119.7 . . ?
C4 C3 C2 120.7(3) . . ?
C4 C3 H3 119.7 . . ?
C3 C4 H4 119.2 . . ?
C3 C4 C5 121.7(3) . . ?
C5 C4 H4 119.2 . . ?
C4 C5 C6 117.5(2) . . ?
C4 C5 C10 121.7(3) . . ?
C6 C5 C10 120.8(3) . . ?
C1 C6 C5 118.8(3) . . ?
C7 C6 C1 121.9(3) . . ?
C7 C6 C5 119.4(2) . . ?
C6 C7 H7 120.1 . . ?
C8 C7 C6 119.9(3) . . ?
C8 C7 H7 120.1 . . ?
C7 C8 C9 120.7(3) . . ?
C7 C8 C11 132.4(3) . . ?
C9 C8 C11 107.0(3) . . ?
N1 C9 C8 108.2(2) . . ?
C10 C9 N1 130.3(3) . . ?
C10 C9 C8 121.5(2) . . ?
C5 C10 C47 118.4(2) . . ?
C9 C10 C5 117.5(3) . . ?
C9 C10 C47 124.0(2) . . ?
C12 C11 C8 107.1(3) . . ?
C16 C11 C8 132.5(3) . . ?
C16 C11 C12 120.4(3) . . ?
C11 C12 N1 109.7(2) . . ?
C13 C12 N1 128.4(3) . . ?
C13 C12 C11 122.0(3) . . ?
C12 C13 H13 121.9 . . ?
C12 C13 C14 116.2(4) . . ?
C14 C13 H13 121.9 . . ?
C13 C14 H14 118.8 . . ?
C15 C14 C13 122.4(3) . . ?
C15 C14 H14 118.8 . . ?
C14 C15 H15 119.6 . . ?
C14 C15 C16 120.8(4) . . ?
C16 C15 H15 119.6 . . ?
C11 C16 H16 120.9 . . ?
C15 C16 C11 118.2(4) . . ?
C15 C16 H16 120.9 . . ?
N1 C17 H17A 107.0 . . ?
N1 C17 H17B 107.0 . . ?
N1 C17 C18 121.2(2) . . ?
H17A C17 H17B 106.8 . . ?
C18 C17 H17A 107.0 . . ?
C18 C17 H17B 107.0 . . ?
C19 C18 C17 112.8(3) . . ?
C23 C18 C17 128.0(3) . . ?
C23 C18 C19 119.2(3) . . ?
C18 C19 H19 119.1 . . ?
C20 C19 C18 121.7(3) . . ?
C20 C19 H19 119.1 . . ?
C19 C20 H20 119.6 . . ?
C19 C20 C21 120.7(3) . . ?
C21 C20 H20 119.6 . . ?
C20 C21 C22 118.4(3) . . ?
C24 C21 C20 122.6(3) . . ?
C24 C21 C22 118.9(3) . . ?
C21 C22 C23 119.8(3) . . ?
C27 C22 C21 118.0(3) . . ?
C27 C22 C23 122.2(3) . . ?
C18 C23 C22 120.0(3) . . ?
C18 C23 C28 122.5(3) . . ?
C22 C23 C28 117.5(2) . . ?
C21 C24 H24 119.1 . . ?
C25 C24 C21 121.7(3) . . ?
C25 C24 H24 119.1 . . ?
C24 C25 H25 120.1 . . ?
C24 C25 C26 119.8(3) . . ?
C26 C25 H25 120.1 . . ?
C25 C26 H26 119.8 . . ?
C27 C26 C25 120.3(3) . . ?
C27 C26 H26 119.8 . . ?
C22 C27 H27 119.4 . . ?
C26 C27 C22 121.2(3) . . ?
C26 C27 H27 119.4 . . ?
C29 C28 C23 122.3(2) . . ?
C29 C28 C33 119.7(2) . . ?
C33 C28 C23 117.9(2) . . ?
C28 C29 C30 119.5(2) . . ?
C28 C29 C38 128.3(2) . . ?
C30 C29 C38 112.2(2) . . ?
C29 C30 H30 119.3 . . ?
C31 C30 C29 121.5(2) . . ?
C31 C30 H30 119.3 . . ?
C30 C31 H31 119.6 . . ?
C30 C31 C32 120.8(3) . . ?
C32 C31 H31 119.6 . . ?
C31 C32 C33 118.4(3) . . ?
C37 C32 C31 122.2(3) . . ?
C37 C32 C33 119.4(3) . . ?
C32 C33 C28 119.8(2) . . ?
C34 C33 C28 122.5(3) . . ?
C34 C33 C32 117.7(3) . . ?
C33 C34 H34 119.4 . . ?
C35 C34 C33 121.2(3) . . ?
C35 C34 H34 119.4 . . ?
C34 C35 H35 119.8 . . ?
C34 C35 C36 120.4(3) . . ?
C36 C35 H35 119.8 . . ?
C35 C36 H36 119.9 . . ?
C37 C36 C35 120.2(3) . . ?
C37 C36 H36 119.9 . . ?
C32 C37 H37 119.4 . . ?
C36 C37 C32 121.1(3) . . ?
C36 C37 H37 119.4 . . ?
N2 C38 C29 120.6(2) . . ?
N2 C38 H38A 107.2 . . ?
N2 C38 H38B 107.2 . . ?
C29 C38 H38A 107.2 . . ?
C29 C38 H38B 107.2 . . ?
H38A C38 H38B 106.8 . . ?
C40 C39 N2 128.6(3) . . ?
C44 C39 N2 109.8(2) . . ?
C44 C39 C40 121.6(3) . . ?
C39 C40 H40 121.5 . . ?
C41 C40 C39 117.1(3) . . ?
C41 C40 H40 121.5 . . ?
C40 C41 H41 119.1 . . ?
C42 C41 C40 121.8(3) . . ?
C42 C41 H41 119.1 . . ?
C41 C42 H42 119.6 . . ?
C43 C42 C41 120.8(3) . . ?
C43 C42 H42 119.6 . . ?
C42 C43 H43 120.8 . . ?
C42 C43 C44 118.4(3) . . ?
C44 C43 H43 120.8 . . ?
C39 C44 C43 120.3(3) . . ?
C39 C44 C45 107.0(2) . . ?
C43 C44 C45 132.6(3) . . ?
C46 C45 C44 106.7(2) . . ?
C50 C45 C44 132.3(3) . . ?
C50 C45 C46 120.9(3) . . ?
N2 C46 C45 108.1(2) . . ?
C47 C46 N2 130.7(3) . . ?
C47 C46 C45 121.2(2) . . ?
C46 C47 C10 122.0(2) . . ?
C46 C47 C48 117.6(3) . . ?
C48 C47 C10 120.2(2) . . ?
C49 C48 C47 121.2(2) . . ?
C49 C48 C51 117.8(2) . . ?
C51 C48 C47 121.0(3) . . ?
C50 C49 C48 119.3(2) . . ?
C50 C49 C54 121.4(3) . . ?
C54 C49 C48 119.3(3) . . ?
C45 C50 C49 119.8(3) . . ?
C45 C50 H50 120.1 . . ?
C49 C50 H50 120.1 . . ?
C48 C51 H51 119.3 . . ?
C52 C51 C48 121.3(3) . . ?
C52 C51 H51 119.3 . . ?
C51 C52 H52 119.8 . . ?
C51 C52 C53 120.4(3) . . ?
C53 C52 H52 119.8 . . ?
C52 C53 H53 119.7 . . ?
C54 C53 C52 120.5(3) . . ?
C54 C53 H53 119.7 . . ?
C49 C54 H54 119.7 . . ?
C53 C54 C49 120.7(3) . . ?
C53 C54 H54 119.7 . . ?
H55A C55 H55B 108.6 . . ?
H55C C55 H55D 105.8 . . ?
Cl1 C55 H55A 110.4 2_657 . ?
Cl1 C55 H55A 110.4 . . ?
Cl1 C55 H55B 110.4 . . ?
Cl1 C55 H55B 110.4 2_657 . ?
Cl1 C55 Cl1 106.4(6) 2_657 . ?
Cl1A C55 H55C 104.8 2_657 . ?
Cl1A C55 H55C 104.8 . . ?
Cl1A C55 H55D 104.8 . . ?
Cl1A C55 H55D 104.8 2_657 . ?
Cl1A C55 Cl1A 129.8(9) 2_657 . ?
C55 Cl1A H55A 18.89(18) . 2_657 ?

loop_
_geom_bond_atom_site_label_1
_geom_bond_atom_site_label_2
_geom_bond_distance
_geom_bond_site_symmetry_2
_geom_bond_publ_flag
N1 C9 1.406(3) . ?
N1 C12 1.403(4) . ?
N1 C17 1.449(4) . ?
N2 C38 1.459(3) . ?
N2 C39 1.393(4) . ?
N2 C46 1.397(3) . ?
C1 H1 0.9500 . ?
C1 C2 1.357(5) . ?
C1 C6 1.426(4) . ?
C2 H2 0.9500 . ?
C2 C3 1.397(5) . ?
C3 H3 0.9500 . ?
C3 C4 1.369(4) . ?
C4 H4 0.9500 . ?
C4 C5 1.418(4) . ?
C5 C6 1.427(4) . ?
C5 C10 1.438(4) . ?
C6 C7 1.401(4) . ?
C7 H7 0.9500 . ?
C7 C8 1.378(4) . ?
C8 C9 1.428(4) . ?
C8 C11 1.443(4) . ?
C9 C10 1.376(4) . ?
C10 C47 1.488(4) . ?
C11 C12 1.396(5) . ?
C11 C16 1.394(5) . ?
C12 C13 1.392(4) . ?
C13 H13 0.9500 . ?
C13 C14 1.402(5) . ?
C14 H14 0.9500 . ?
C14 C15 1.377(6) . ?
C15 H15 0.9500 . ?
C15 C16 1.386(5) . ?
C16 H16 0.9500 . ?
C17 H17A 0.9900 . ?
C17 H17B 0.9900 . ?
C17 C18 1.523(4) . ?
C18 C19 1.421(4) . ?
C18 C23 1.377(4) . ?
C19 H19 0.9500 . ?
C19 C20 1.363(5) . ?
C20 H20 0.9500 . ?
C20 C21 1.415(5) . ?
C21 C22 1.422(4) . ?
C21 C24 1.413(4) . ?
C22 C23 1.437(4) . ?
C22 C27 1.420(4) . ?
C23 C28 1.498(4) . ?
C24 H24 0.9500 . ?
C24 C25 1.357(5) . ?
C25 H25 0.9500 . ?
C25 C26 1.404(5) . ?
C26 H26 0.9500 . ?
C26 C27 1.372(4) . ?
C27 H27 0.9500 . ?
C28 C29 1.378(3) . ?
C28 C33 1.433(4) . ?
C29 C30 1.417(4) . ?
C29 C38 1.529(4) . ?
C30 H30 0.9500 . ?
C30 C31 1.361(4) . ?
C31 H31 0.9500 . ?
C31 C32 1.414(4) . ?
C32 C33 1.422(4) . ?
C32 C37 1.413(4) . ?
C33 C34 1.418(4) . ?
C34 H34 0.9500 . ?
C34 C35 1.367(4) . ?
C35 H35 0.9500 . ?
C35 C36 1.400(5) . ?
C36 H36 0.9500 . ?
C36 C37 1.354(4) . ?
C37 H37 0.9500 . ?
C38 H38A 0.9900 . ?
C38 H38B 0.9900 . ?
C39 C40 1.393(4) . ?
C39 C44 1.392(4) . ?
C40 H40 0.9500 . ?
C40 C41 1.390(5) . ?
C41 H41 0.9500 . ?
C41 C42 1.389(5) . ?
C42 H42 0.9500 . ?
C42 C43 1.378(5) . ?
C43 H43 0.9500 . ?
C43 C44 1.399(4) . ?
C44 C45 1.444(4) . ?
C45 C46 1.429(4) . ?
C45 C50 1.376(4) . ?
C46 C47 1.390(4) . ?
C47 C48 1.429(4) . ?
C48 C49 1.427(4) . ?
C48 C51 1.427(4) . ?
C49 C50 1.411(4) . ?
C49 C54 1.422(4) . ?
C50 H50 0.9500 . ?
C51 H51 0.9500 . ?
C51 C52 1.367(4) . ?
C52 H52 0.9500 . ?
C52 C53 1.401(4) . ?
C53 H53 0.9500 . ?
C53 C54 1.367(4) . ?
C54 H54 0.9500 . ?
C55 H55A 0.9900 . ?
C55 H55B 0.9900 . ?
C55 H55C 0.9900 . ?
C55 H55D 0.9900 . ?
C55 Cl1 1.831(6) . ?
C55 Cl1 1.831(6) 2_657 ?
C55 Cl1A 1.573(8) 2_657 ?
C55 Cl1A 1.573(8) . ?

loop_
_geom_torsion_atom_site_label_1
_geom_torsion_atom_site_label_2
_geom_torsion_atom_site_label_3
_geom_torsion_atom_site_label_4
_geom_torsion
_geom_torsion_site_symmetry_1
_geom_torsion_site_symmetry_2
_geom_torsion_site_symmetry_3
_geom_torsion_site_symmetry_4
_geom_torsion_publ_flag
N1 C9 C10 C5 177.3(3) . . . . ?
N1 C9 C10 C47 -6.1(5) . . . . ?
N1 C12 C13 C14 179.2(3) . . . . ?
N1 C17 C18 C19 -165.7(2) . . . . ?
N1 C17 C18 C23 17.1(4) . . . . ?
N2 C39 C40 C41 -176.8(3) . . . . ?
N2 C39 C44 C43 178.4(2) . . . . ?
N2 C39 C44 C45 1.7(3) . . . . ?
N2 C46 C47 C10 2.6(4) . . . . ?
N2 C46 C47 C48 176.8(2) . . . . ?
C1 C2 C3 C4 -0.6(4) . . . . ?
C1 C6 C7 C8 177.8(3) . . . . ?
C2 C1 C6 C5 1.9(4) . . . . ?
C2 C1 C6 C7 -178.6(3) . . . . ?
C2 C3 C4 C5 2.0(4) . . . . ?
C3 C4 C5 C6 -1.4(4) . . . . ?
C3 C4 C5 C10 178.7(3) . . . . ?
C4 C5 C6 C1 -0.5(4) . . . . ?
C4 C5 C6 C7 -180.0(3) . . . . ?
C4 C5 C10 C9 -176.4(3) . . . . ?
C4 C5 C10 C47 6.8(4) . . . . ?
C5 C6 C7 C8 -2.7(4) . . . . ?
C5 C10 C47 C46 100.4(3) . . . . ?
C5 C10 C47 C48 -73.7(3) . . . . ?
C6 C1 C2 C3 -1.4(5) . . . . ?
C6 C5 C10 C9 3.7(4) . . . . ?
C6 C5 C10 C47 -173.1(2) . . . . ?
C6 C7 C8 C9 1.9(4) . . . . ?
C6 C7 C8 C11 -178.4(3) . . . . ?
C7 C8 C9 N1 -179.6(3) . . . . ?
C7 C8 C9 C10 1.9(4) . . . . ?
C7 C8 C11 C12 178.5(3) . . . . ?
C7 C8 C11 C16 -1.3(6) . . . . ?
C8 C9 C10 C5 -4.6(4) . . . . ?
C8 C9 C10 C47 172.0(3) . . . . ?
C8 C11 C12 N1 2.3(3) . . . . ?
C8 C11 C12 C13 -177.0(3) . . . . ?
C8 C11 C16 C15 178.0(3) . . . . ?
C9 N1 C12 C11 -2.0(3) . . . . ?
C9 N1 C12 C13 177.2(3) . . . . ?
C9 N1 C17 C18 89.9(3) . . . . ?
C9 C8 C11 C12 -1.8(3) . . . . ?
C9 C8 C11 C16 178.5(3) . . . . ?
C9 C10 C47 C46 -76.2(3) . . . . ?
C9 C10 C47 C48 109.8(3) . . . . ?
C10 C5 C6 C1 179.4(3) . . . . ?
C10 C5 C6 C7 -0.1(4) . . . . ?
C10 C47 C48 C49 174.3(2) . . . . ?
C10 C47 C48 C51 -2.7(3) . . . . ?
C11 C8 C9 N1 0.6(3) . . . . ?
C11 C8 C9 C10 -177.9(2) . . . . ?
C11 C12 C13 C14 -1.7(4) . . . . ?
C12 N1 C9 C8 0.8(3) . . . . ?
C12 N1 C9 C10 179.2(3) . . . . ?
C12 N1 C17 C18 -95.0(3) . . . . ?
C12 C11 C16 C15 -1.7(5) . . . . ?
C12 C13 C14 C15 -0.5(5) . . . . ?
C13 C14 C15 C16 1.5(6) . . . . ?
C14 C15 C16 C11 -0.4(5) . . . . ?
C16 C11 C12 N1 -177.9(3) . . . . ?
C16 C11 C12 C13 2.8(4) . . . . ?
C17 N1 C9 C8 176.5(3) . . . . ?
C17 N1 C9 C10 -5.2(5) . . . . ?
C17 N1 C12 C11 -177.8(3) . . . . ?
C17 N1 C12 C13 1.4(5) . . . . ?
C17 C18 C19 C20 -176.4(3) . . . . ?
C17 C18 C23 C22 174.3(2) . . . . ?
C17 C18 C23 C28 -4.1(4) . . . . ?
C18 C19 C20 C21 0.3(4) . . . . ?
C18 C23 C28 C29 -81.8(4) . . . . ?
C18 C23 C28 C33 99.2(3) . . . . ?
C19 C18 C23 C22 -2.7(4) . . . . ?
C19 C18 C23 C28 178.9(2) . . . . ?
C19 C20 C21 C22 -0.1(4) . . . . ?
C19 C20 C21 C24 179.2(3) . . . . ?
C20 C21 C22 C23 -1.5(4) . . . . ?
C20 C21 C22 C27 178.1(3) . . . . ?
C20 C21 C24 C25 -177.9(3) . . . . ?
C21 C22 C23 C18 2.9(4) . . . . ?
C21 C22 C23 C28 -178.5(2) . . . . ?
C21 C22 C27 C26 0.5(4) . . . . ?
C21 C24 C25 C26 -0.8(5) . . . . ?
C22 C21 C24 C25 1.4(4) . . . . ?
C22 C23 C28 C29 99.7(3) . . . . ?
C22 C23 C28 C33 -79.3(3) . . . . ?
C23 C18 C19 C20 1.1(4) . . . . ?
C23 C22 C27 C26 -179.9(3) . . . . ?
C23 C28 C29 C30 175.8(2) . . . . ?
C23 C28 C29 C38 -5.1(4) . . . . ?
C23 C28 C33 C32 -178.3(2) . . . . ?
C23 C28 C33 C34 1.3(4) . . . . ?
C24 C21 C22 C23 179.1(3) . . . . ?
C24 C21 C22 C27 -1.2(4) . . . . ?
C24 C25 C26 C27 0.0(5) . . . . ?
C25 C26 C27 C22 0.1(4) . . . . ?
C27 C22 C23 C18 -176.7(2) . . . . ?
C27 C22 C23 C28 1.8(4) . . . . ?
C28 C29 C30 C31 3.7(4) . . . . ?
C28 C29 C38 N2 6.4(4) . . . . ?
C28 C33 C34 C35 179.5(3) . . . . ?
C29 C28 C33 C32 2.7(4) . . . . ?
C29 C28 C33 C34 -177.7(3) . . . . ?
C29 C30 C31 C32 0.5(4) . . . . ?
C30 C29 C38 N2 -174.6(2) . . . . ?
C30 C31 C32 C33 -3.0(4) . . . . ?
C30 C31 C32 C37 178.1(3) . . . . ?
C31 C32 C33 C28 1.4(4) . . . . ?
C31 C32 C33 C34 -178.3(3) . . . . ?
C31 C32 C37 C36 179.3(3) . . . . ?
C32 C33 C34 C35 -0.9(5) . . . . ?
C33 C28 C29 C30 -5.2(4) . . . . ?
C33 C28 C29 C38 173.8(3) . . . . ?
C33 C32 C37 C36 0.4(5) . . . . ?
C33 C34 C35 C36 0.0(5) . . . . ?
C34 C35 C36 C37 1.1(6) . . . . ?
C35 C36 C37 C32 -1.3(6) . . . . ?
C37 C32 C33 C28 -179.7(3) . . . . ?
C37 C32 C33 C34 0.7(4) . . . . ?
C38 N2 C39 C40 5.0(4) . . . . ?
C38 N2 C39 C44 -173.1(2) . . . . ?
C38 N2 C46 C45 172.4(2) . . . . ?
C38 N2 C46 C47 -5.2(4) . . . . ?
C38 C29 C30 C31 -175.5(3) . . . . ?
C39 N2 C38 C29 -96.2(3) . . . . ?
C39 N2 C46 C45 3.0(3) . . . . ?
C39 N2 C46 C47 -174.6(2) . . . . ?
C39 C40 C41 C42 -1.9(4) . . . . ?
C39 C44 C45 C46 0.2(3) . . . . ?
C39 C44 C45 C50 175.9(3) . . . . ?
C40 C39 C44 C43 0.1(4) . . . . ?
C40 C39 C44 C45 -176.6(2) . . . . ?
C40 C41 C42 C43 1.4(5) . . . . ?
C41 C42 C43 C44 -0.1(5) . . . . ?
C42 C43 C44 C39 -0.6(4) . . . . ?
C42 C43 C44 C45 175.1(3) . . . . ?
C43 C44 C45 C46 -175.9(3) . . . . ?
C43 C44 C45 C50 -0.3(5) . . . . ?
C44 C39 C40 C41 1.1(4) . . . . ?
C44 C45 C46 N2 -2.0(3) . . . . ?
C44 C45 C46 C47 175.9(2) . . . . ?
C44 C45 C50 C49 -173.3(3) . . . . ?
C45 C46 C47 C10 -174.7(2) . . . . ?
C45 C46 C47 C48 -0.6(3) . . . . ?
C46 N2 C38 C29 95.8(3) . . . . ?
C46 N2 C39 C40 175.2(2) . . . . ?
C46 N2 C39 C44 -2.9(3) . . . . ?
C46 C45 C50 C49 1.8(4) . . . . ?
C46 C47 C48 C49 0.0(3) . . . . ?
C46 C47 C48 C51 -177.0(2) . . . . ?
C47 C48 C49 C50 1.4(3) . . . . ?
C47 C48 C49 C54 -176.6(2) . . . . ?
C47 C48 C51 C52 175.7(2) . . . . ?
C48 C49 C50 C45 -2.3(4) . . . . ?
C48 C49 C54 C53 0.3(4) . . . . ?
C48 C51 C52 C53 1.5(4) . . . . ?
C49 C48 C51 C52 -1.4(4) . . . . ?
C50 C45 C46 N2 -178.2(2) . . . . ?
C50 C45 C46 C47 -0.4(4) . . . . ?
C50 C49 C54 C53 -177.7(2) . . . . ?
C51 C48 C49 C50 178.5(2) . . . . ?
C51 C48 C49 C54 0.5(3) . . . . ?
C51 C52 C53 C54 -0.7(4) . . . . ?
C52 C53 C54 C49 -0.2(4) . . . . ?
C54 C49 C50 C45 175.6(2) . . . . ?

loop_
_twin_individual_id
_twin_individual_mass_fraction_refined
1 0.95(4)
2 0.05(4)
